data_7160379
loop_
_publ_author_name
'Devaraju, Mohankumar'
'Prasad Dasappa, Jagadeesh'

_publ_section_title
;
 PIDA mediated oxidative annulation of aryl methyl ketones: a facile
 approach for the chemoselective synthesis of 5-substituted oxazoles.
;
_journal_issue 12
_journal_name_full 'Organic &amp; biomolecular chemistry'
_journal_page_first 2891
_journal_page_last 2895
_journal_paper_doi 10.1039/d4ob01427h
_journal_volume 23
_journal_year 2025
_chemical_formula_moiety '2(C11 H11 N O3)'
_chemical_formula_sum 'C24 H24 N O5'
_chemical_formula_weight 406.44
_chemical_melting_point 156
_chemical_name_common OXAZOLE
_chemical_name_systematic 5-(3,4-dimethoxyphenyl)oxazole
_space_group_crystal_system monoclinic
_space_group_IT_number 4
_space_group_name_Hall 'P 2yb'
_space_group_name_H-M_alt 'P 1 21 1'
_atom_sites_solution_hydrogens geom
_atom_sites_solution_primary iterative
_audit_creation_date 2023-08-17
_audit_creation_method
;
Olex2 1.3
(compiled 2020.11.12 svn.r5f609507 for OlexSys, GUI svn.r6408)
;
_audit_update_record
;
2023-08-30 deposited with the CCDC.	2025-02-14 downloaded from the CCDC.
;
_cell_angle_alpha 90
_cell_angle_beta 91.817(2)
_cell_angle_gamma 90
_cell_formula_units_Z 2
_cell_length_a 5.6243(2)
_cell_length_b 8.6813(4)
_cell_length_c 20.6205(9)
_cell_measurement_reflns_used 9932
_cell_measurement_temperature 298.15
_cell_measurement_theta_max 29.47
_cell_measurement_theta_min 2.97
_cell_volume 1006.32(7)
_computing_cell_refinement 'SAINT V8.40B (?, 2016)'
_computing_data_reduction 'SAINT V8.40B (?, 2016)'
_computing_molecular_graphics 'Olex2 1.3 (Dolomanov et al., 2009)'
_computing_publication_material 'Olex2 1.3 (Dolomanov et al., 2009)'
_computing_structure_refinement 'SHELXL 2018/3 (Sheldrick, 2015)'
_computing_structure_solution 'olex2.solve 1.3 (Bourhis et al., 2015)'
_diffrn_ambient_temperature 298.15
_diffrn_measured_fraction_theta_full 0.998
_diffrn_measured_fraction_theta_max 0.995
_diffrn_measurement_device_type 'Bruker D8 VENTURE diffractometer with PHOTON II detector'
_diffrn_measurement_method '\w and \f scan'
_diffrn_radiation_type MoK\a
_diffrn_radiation_wavelength 0.71073
_diffrn_reflns_av_R_equivalents 0.0227
_diffrn_reflns_av_unetI/netI 0.0184
_diffrn_reflns_Laue_measured_fraction_full 0.998
_diffrn_reflns_Laue_measured_fraction_max 0.995
_diffrn_reflns_limit_h_max 6
_diffrn_reflns_limit_h_min -7
_diffrn_reflns_limit_k_max 12
_diffrn_reflns_limit_k_min -12
_diffrn_reflns_limit_l_max 28
_diffrn_reflns_limit_l_min -28
_diffrn_reflns_number 26669
_diffrn_reflns_point_group_measured_fraction_full 0.998
_diffrn_reflns_point_group_measured_fraction_max 0.992
_diffrn_reflns_theta_full 25.242
_diffrn_reflns_theta_max 29.634
_diffrn_reflns_theta_min 2.546
_exptl_absorpt_coefficient_mu 0.094
_exptl_absorpt_correction_T_max 0.8622
_exptl_absorpt_correction_T_min 0.7984
_exptl_absorpt_correction_type multi-scan
_exptl_absorpt_process_details
;
SADABS-2016/2 (Bruker,2016/2) was used for absorption correction.
wR2(int) was 0.0488 before and 0.0428 after correction.
The Ratio of minimum to maximum transmission is 0.9260.
The \l/2 correction factor is Not present.
;
_exptl_crystal_colour colourless
_exptl_crystal_colour_primary colourless
_exptl_crystal_density_diffrn 1.341
_exptl_crystal_description block
_exptl_crystal_F_000 430
_exptl_crystal_recrystallization_method 'Re-crystallisation from solvent: Ethanol'
_exptl_crystal_size_max 0.342
_exptl_crystal_size_mid 0.179
_exptl_crystal_size_min 0.097
_refine_diff_density_max 0.295
_refine_diff_density_min -0.419
_refine_diff_density_rms 0.105
_refine_ls_abs_structure_details
;
 Flack x determined using 2189 quotients [(I+)-(I-)]/[(I+)+(I-)]
 (Parsons, Flack and Wagner, Acta Cryst. B69 (2013) 249-259).
;
_refine_ls_abs_structure_Flack -0.04(17)
_refine_ls_extinction_method none
_refine_ls_goodness_of_fit_ref 1.151
_refine_ls_hydrogen_treatment constr
_refine_ls_matrix_type full
_refine_ls_number_parameters 275
_refine_ls_number_reflns 5642
_refine_ls_number_restraints 1
_refine_ls_restrained_S_all 1.151
_refine_ls_R_factor_all 0.0485
_refine_ls_R_factor_gt 0.0414
_refine_ls_shift/su_max 0.000
_refine_ls_shift/su_mean 0.000
_refine_ls_structure_factor_coef Fsqd
_refine_ls_weighting_details 'w=1/[\s^2^(Fo^2^)+(0.0889P)^2^+0.0220P] where P=(Fo^2^+2Fc^2^)/3'
_refine_ls_weighting_scheme calc
_refine_ls_wR_factor_gt 0.1193
_refine_ls_wR_factor_ref 0.1343
_reflns_Friedel_coverage 0.878
_reflns_Friedel_fraction_full 0.997
_reflns_Friedel_fraction_max 0.989
_reflns_number_gt 5205
_reflns_number_total 5642
_reflns_threshold_expression 'I > 2\s(I)'
_cod_data_source_file d4ob01427h2.cif
_cod_data_source_block ag16-r
_cod_depositor_comments 'Adding full bibliography for 7160379--7160380.cif.'
_cod_database_code 7160379
_shelx_shelxl_version_number 2018/3
_shelx_space_group_comment
;
The symmetry employed for this shelxl refinement is uniquely defined
by the following loop, which should always be used as a source of
symmetry information in preference to the above space-group names.
They are only intended as comments.
;
_shelx_estimated_absorpt_t_max 0.991
_shelx_estimated_absorpt_t_min 0.969
_olex2_refinement_description
;
1. Fixed Uiso
 At 1.2 times of:
  All C(H) groups
 At 1.5 times of:
  All C(H,H,H) groups
2.a Aromatic/amide H refined with riding coordinates:
 C3(H3), C4(H4), C7(H7), C9(H9), C10(H10), C16(H16), C19(H19), C20(H20),
 C21(H21), C24(H24)
2.b Idealised Me refined as rotating group:
 C1(H1A,H1B,H1C), C12(H12A,H12B,H12C), C13(H13A,H13B,H13C), C22(H22A,H22B,H22C)
;
_olex2_submission_special_instructions 'No special instructions were received'

loop_
_space_group_symop_operation_xyz
'x, y, z'
'-x, y+1/2, -z'

loop_
_atom_site_label
_atom_site_type_symbol
_atom_site_fract_x
_atom_site_fract_y
_atom_site_fract_z
_atom_site_U_iso_or_equiv
_atom_site_adp_type
_atom_site_occupancy
_atom_site_site_symmetry_order
_atom_site_calc_flag
_atom_site_refinement_flags_posn
_atom_site_refinement_flags_adp
_atom_site_refinement_flags_occupancy
_atom_site_disorder_assembly
_atom_site_disorder_group
O1 O 0.6100(3) 0.6074(2) 0.18589(9) 0.0516(4) Uani 1 1 d . . . . .
O2 O 1.3572(3) 1.1526(2) 0.14168(8) 0.0483(4) Uani 1 1 d . . . . .
O3 O 0.9034(3) 0.5216(2) 0.09971(8) 0.0495(4) Uani 1 1 d . . . . .
O4 O 0.0708(3) -0.1412(2) 0.44140(9) 0.0468(4) Uani 1 1 d . . . . .
O5 O 0.3976(3) -0.0178(2) 0.51480(7) 0.0440(4) Uani 1 1 d . . . . .
O10 O 0.7597(3) 0.2667(2) 0.26622(8) 0.0510(4) Uani 1 1 d . . . . .
C1 C 0.4693(5) 0.6402(5) 0.24084(14) 0.0639(8) Uani 1 1 d . . . . .
H1A H 0.572063 0.661160 0.277857 0.096 Uiso 1 1 calc R U . . .
H1B H 0.370600 0.553034 0.249824 0.096 Uiso 1 1 calc R U . . .
H1C H 0.370931 0.728416 0.231716 0.096 Uiso 1 1 calc R U . . .
C2 C 0.7740(3) 0.7160(3) 0.16936(10) 0.0382(4) Uani 1 1 d . . . . .
C3 C 0.7935(4) 0.8614(3) 0.19576(11) 0.0430(5) Uani 1 1 d . . . . .
H3 H 0.690503 0.892158 0.227697 0.052 Uiso 1 1 calc R U . . .
C4 C 0.9675(4) 0.9626(3) 0.17469(11) 0.0423(4) Uani 1 1 d . . . . .
H4 H 0.979509 1.060501 0.192836 0.051 Uiso 1 1 calc R U . . .
C5 C 1.1223(3) 0.9195(2) 0.12718(9) 0.0341(4) Uani 1 1 d . . . . .
C6 C 1.3043(4) 1.0244(3) 0.10462(10) 0.0384(4) Uani 1 1 d . . . . .
C7 C 1.4429(5) 1.0310(4) 0.05261(13) 0.0574(7) Uani 1 1 d . . . . .
H7 H 1.443574 0.958909 0.019262 0.069 Uiso 1 1 calc R U . . .
N2 N 1.5856(4) 1.1629(3) 0.05641(12) 0.0599(6) Uani 1 1 d . . . . .
C9 C 1.5287(5) 1.2270(3) 0.10883(13) 0.0503(5) Uani 1 1 d . . . . .
H9 H 1.598771 1.317925 0.123711 0.060 Uiso 1 1 calc R U . . .
C10 C 1.1033(4) 0.7709(3) 0.10011(9) 0.0353(4) Uani 1 1 d . . . . .
H10 H 1.206354 0.740689 0.068095 0.042 Uiso 1 1 calc R U . . .
C11 C 0.9313(3) 0.6697(2) 0.12111(10) 0.0356(4) Uani 1 1 d . . . . .
C12 C 1.0664(5) 0.4665(3) 0.05403(14) 0.0568(6) Uani 1 1 d . . . . .
H12A H 1.048679 0.524665 0.014574 0.085 Uiso 1 1 calc R U . . .
H12B H 1.035165 0.359734 0.045194 0.085 Uiso 1 1 calc R U . . .
H12C H 1.225842 0.477877 0.071416 0.085 Uiso 1 1 calc R U . . .
C13 C -0.0944(4) -0.2257(3) 0.40144(16) 0.0570(6) Uani 1 1 d . . . . .
H13A H -0.207070 -0.155996 0.381424 0.085 Uiso 1 1 calc R U . . .
H13B H -0.176782 -0.298722 0.427524 0.085 Uiso 1 1 calc R U . . .
H13C H -0.010604 -0.279328 0.368456 0.085 Uiso 1 1 calc R U . . .
C14 C 0.2256(3) -0.0471(2) 0.41035(11) 0.0356(4) Uani 1 1 d . . . . .
C15 C 0.4025(3) 0.0224(2) 0.45090(9) 0.0330(4) Uani 1 1 d . . . . .
C16 C 0.5664(3) 0.1211(2) 0.42481(10) 0.0335(4) Uani 1 1 d . . . . .
H16 H 0.680924 0.167989 0.451653 0.040 Uiso 1 1 calc R U . . .
C17 C 0.5606(3) 0.1510(2) 0.35765(9) 0.0326(4) Uani 1 1 d . . . . .
C18 C 0.7379(3) 0.2557(2) 0.33238(9) 0.0348(4) Uani 1 1 d . . . . .
C19 C 0.9377(5) 0.3703(3) 0.25892(12) 0.0510(6) Uani 1 1 d . . . . .
H19 H 0.989741 0.399919 0.218419 0.061 Uiso 1 1 calc R U . . .
C20 C 0.2222(4) -0.0176(3) 0.34440(11) 0.0409(4) Uani 1 1 d . . . . .
H20 H 0.107169 -0.063978 0.317537 0.049 Uiso 1 1 calc R U . . .
C21 C 0.3884(4) 0.0806(3) 0.31769(10) 0.0401(4) Uani 1 1 d . . . . .
H21 H 0.384515 0.099172 0.273253 0.048 Uiso 1 1 calc R U . . .
C22 C 0.5978(5) 0.0257(4) 0.55472(12) 0.0519(6) Uani 1 1 d . . . . .
H22A H 0.740201 -0.014529 0.536643 0.078 Uiso 1 1 calc R U . . .
H22B H 0.580486 -0.015103 0.597583 0.078 Uiso 1 1 calc R U . . .
H22C H 0.607483 0.135986 0.556834 0.078 Uiso 1 1 calc R U . . .
N1 N 1.0281(4) 0.4240(3) 0.31165(12) 0.0529(5) Uani 1 1 d . . . . .
C24 C 0.8984(4) 0.3520(3) 0.35959(12) 0.0493(6) Uani 1 1 d . . . . .
H24 H 0.920178 0.368454 0.403950 0.059 Uiso 1 1 calc R U . . .

loop_
_atom_site_aniso_label
_atom_site_aniso_U_11
_atom_site_aniso_U_22
_atom_site_aniso_U_33
_atom_site_aniso_U_23
_atom_site_aniso_U_13
_atom_site_aniso_U_12
O1 0.0461(8) 0.0567(11) 0.0531(10) 0.0017(8) 0.0168(7) -0.0151(7)
O2 0.0616(9) 0.0393(8) 0.0443(8) -0.0035(7) 0.0073(7) -0.0155(8)
O3 0.0623(10) 0.0379(8) 0.0494(9) -0.0066(7) 0.0186(8) -0.0150(7)
O4 0.0416(7) 0.0412(8) 0.0579(10) 0.0011(7) 0.0074(6) -0.0131(6)
O5 0.0471(8) 0.0488(9) 0.0360(7) 0.0070(6) 0.0017(6) -0.0117(7)
O10 0.0659(10) 0.0523(9) 0.0354(7) -0.0005(7) 0.0108(7) -0.0168(9)
C1 0.0509(12) 0.086(2) 0.0562(14) 0.0086(15) 0.0239(11) -0.0129(14)
C2 0.0356(9) 0.0441(11) 0.0352(9) 0.0025(8) 0.0067(7) -0.0041(8)
C3 0.0407(9) 0.0482(12) 0.0409(10) -0.0030(9) 0.0125(8) 0.0025(9)
C4 0.0488(11) 0.0378(10) 0.0409(10) -0.0063(8) 0.0092(8) -0.0012(9)
C5 0.0368(8) 0.0344(9) 0.0311(8) 0.0011(7) 0.0036(6) -0.0031(7)
C6 0.0426(10) 0.0359(10) 0.0366(9) -0.0010(8) 0.0019(7) -0.0059(8)
C7 0.0604(14) 0.0601(16) 0.0527(13) -0.0107(12) 0.0204(11) -0.0237(13)
N2 0.0611(12) 0.0576(13) 0.0618(13) -0.0004(11) 0.0168(10) -0.0215(11)
C9 0.0528(12) 0.0421(12) 0.0558(13) 0.0060(10) -0.0014(10) -0.0153(10)
C10 0.0396(9) 0.0358(9) 0.0311(8) -0.0005(7) 0.0093(7) -0.0033(8)
C11 0.0395(9) 0.0337(9) 0.0338(9) 0.0004(7) 0.0048(7) -0.0039(7)
C12 0.0691(15) 0.0441(12) 0.0582(14) -0.0107(12) 0.0166(12) -0.0029(12)
C13 0.0425(11) 0.0440(12) 0.0843(19) -0.0042(13) 0.0000(11) -0.0151(10)
C14 0.0328(8) 0.0277(9) 0.0464(10) -0.0030(7) 0.0054(7) -0.0024(7)
C15 0.0357(8) 0.0279(8) 0.0355(9) 0.0009(7) 0.0049(7) 0.0000(7)
C16 0.0358(8) 0.0309(8) 0.0338(8) -0.0011(7) 0.0023(6) -0.0050(7)
C17 0.0355(8) 0.0280(8) 0.0344(8) -0.0015(7) 0.0049(6) -0.0009(7)
C18 0.0408(9) 0.0300(8) 0.0341(9) 0.0001(7) 0.0080(7) 0.0003(7)
C19 0.0604(13) 0.0469(13) 0.0469(12) 0.0052(10) 0.0195(10) -0.0070(11)
C20 0.0387(9) 0.0391(10) 0.0446(11) -0.0079(9) -0.0026(8) -0.0065(8)
C21 0.0446(10) 0.0421(11) 0.0337(9) -0.0034(8) 0.0016(7) -0.0027(8)
C22 0.0485(12) 0.0654(16) 0.0414(11) 0.0088(11) -0.0046(9) -0.0086(11)
N1 0.0535(11) 0.0515(12) 0.0547(11) 0.0035(10) 0.0155(9) -0.0149(9)
C24 0.0521(12) 0.0556(14) 0.0408(11) -0.0029(10) 0.0101(9) -0.0192(11)

loop_
_atom_type_symbol
_atom_type_description
_atom_type_scat_dispersion_real
_atom_type_scat_dispersion_imag
_atom_type_scat_source
C C 0.0033 0.0016 'International Tables Vol C Tables 4.2.6.8 and 6.1.1.4'
H H 0.0000 0.0000 'International Tables Vol C Tables 4.2.6.8 and 6.1.1.4'
N N 0.0061 0.0033 'International Tables Vol C Tables 4.2.6.8 and 6.1.1.4'
O O 0.0106 0.0060 'International Tables Vol C Tables 4.2.6.8 and 6.1.1.4'

loop_
_geom_angle_atom_site_label_1
_geom_angle_atom_site_label_2
_geom_angle_atom_site_label_3
_geom_angle
_geom_angle_site_symmetry_1
_geom_angle_site_symmetry_3
_geom_angle_publ_flag
C2 O1 C1 117.0(2) . . ?
C9 O2 C6 104.57(19) . . ?
C11 O3 C12 117.47(18) . . ?
C14 O4 C13 116.7(2) . . ?
C15 O5 C22 116.82(17) . . ?
C19 O10 C18 104.19(18) . . ?
O1 C1 H1A 109.5 . . ?
O1 C1 H1B 109.5 . . ?
O1 C1 H1C 109.5 . . ?
H1A C1 H1B 109.5 . . ?
H1A C1 H1C 109.5 . . ?
H1B C1 H1C 109.5 . . ?
O1 C2 C3 125.34(19) . . ?
O1 C2 C11 114.9(2) . . ?
C3 C2 C11 119.72(19) . . ?
C2 C3 H3 119.9 . . ?
C2 C3 C4 120.14(19) . . ?
C4 C3 H3 119.9 . . ?
C3 C4 H4 119.5 . . ?
C5 C4 C3 120.9(2) . . ?
C5 C4 H4 119.5 . . ?
C4 C5 C6 121.42(19) . . ?
C4 C5 C10 119.19(18) . . ?
C10 C5 C6 119.39(17) . . ?
O2 C6 C5 117.99(18) . . ?
C7 C6 O2 106.7(2) . . ?
C7 C6 C5 135.3(2) . . ?
C6 C7 H7 125.2 . . ?
C6 C7 N2 109.6(2) . . ?
N2 C7 H7 125.2 . . ?
C9 N2 C7 104.3(2) . . ?
O2 C9 H9 122.6 . . ?
N2 C9 O2 114.8(2) . . ?
N2 C9 H9 122.6 . . ?
C5 C10 H10 119.9 . . ?
C11 C10 C5 120.11(17) . . ?
C11 C10 H10 119.9 . . ?
O3 C11 C2 115.29(18) . . ?
O3 C11 C10 124.74(18) . . ?
C10 C11 C2 119.94(19) . . ?
O3 C12 H12A 109.5 . . ?
O3 C12 H12B 109.5 . . ?
O3 C12 H12C 109.5 . . ?
H12A C12 H12B 109.5 . . ?
H12A C12 H12C 109.5 . . ?
H12B C12 H12C 109.5 . . ?
O4 C13 H13A 109.5 . . ?
O4 C13 H13B 109.5 . . ?
O4 C13 H13C 109.5 . . ?
H13A C13 H13B 109.5 . . ?
H13A C13 H13C 109.5 . . ?
H13B C13 H13C 109.5 . . ?
O4 C14 C15 115.09(18) . . ?
O4 C14 C20 125.55(18) . . ?
C20 C14 C15 119.35(17) . . ?
O5 C15 C14 115.29(17) . . ?
O5 C15 C16 124.70(18) . . ?
C16 C15 C14 120.00(17) . . ?
C15 C16 H16 119.9 . . ?
C15 C16 C17 120.20(17) . . ?
C17 C16 H16 119.9 . . ?
C16 C17 C18 118.16(16) . . ?
C21 C17 C16 119.65(18) . . ?
C21 C17 C18 122.19(18) . . ?
O10 C18 C17 118.75(18) . . ?
C24 C18 O10 106.94(18) . . ?
C24 C18 C17 134.31(19) . . ?
O10 C19 H19 122.5 . . ?
N1 C19 O10 115.1(2) . . ?
N1 C19 H19 122.5 . . ?
C14 C20 H20 119.5 . . ?
C14 C20 C21 120.92(18) . . ?
C21 C20 H20 119.5 . . ?
C17 C21 H21 120.1 . . ?
C20 C21 C17 119.86(19) . . ?
C20 C21 H21 120.1 . . ?
O5 C22 H22A 109.5 . . ?
O5 C22 H22B 109.5 . . ?
O5 C22 H22C 109.5 . . ?
H22A C22 H22B 109.5 . . ?
H22A C22 H22C 109.5 . . ?
H22B C22 H22C 109.5 . . ?
C19 N1 C24 103.7(2) . . ?
C18 C24 N1 110.1(2) . . ?
C18 C24 H24 125.0 . . ?
N1 C24 H24 125.0 . . ?

loop_
_geom_bond_atom_site_label_1
_geom_bond_atom_site_label_2
_geom_bond_distance
_geom_bond_site_symmetry_2
_geom_bond_publ_flag
O1 C1 1.431(3) . ?
O1 C2 1.370(3) . ?
O2 C6 1.378(3) . ?
O2 C9 1.359(3) . ?
O3 C11 1.366(3) . ?
O3 C12 1.418(3) . ?
O4 C13 1.426(3) . ?
O4 C14 1.368(2) . ?
O5 C15 1.364(2) . ?
O5 C22 1.424(3) . ?
O10 C18 1.377(2) . ?
O10 C19 1.357(3) . ?
C1 H1A 0.9600 . ?
C1 H1B 0.9600 . ?
C1 H1C 0.9600 . ?
C2 C3 1.378(3) . ?
C2 C11 1.411(3) . ?
C3 H3 0.9300 . ?
C3 C4 1.394(3) . ?
C4 H4 0.9300 . ?
C4 C5 1.383(3) . ?
C5 C6 1.457(3) . ?
C5 C10 1.408(3) . ?
C6 C7 1.347(3) . ?
C7 H7 0.9300 . ?
C7 N2 1.399(3) . ?
N2 C9 1.266(4) . ?
C9 H9 0.9300 . ?
C10 H10 0.9300 . ?
C10 C11 1.386(3) . ?
C12 H12A 0.9600 . ?
C12 H12B 0.9600 . ?
C12 H12C 0.9600 . ?
C13 H13A 0.9600 . ?
C13 H13B 0.9600 . ?
C13 H13C 0.9600 . ?
C14 C15 1.414(3) . ?
C14 C20 1.383(3) . ?
C15 C16 1.380(3) . ?
C16 H16 0.9300 . ?
C16 C17 1.408(3) . ?
C17 C18 1.458(3) . ?
C17 C21 1.393(3) . ?
C18 C24 1.341(3) . ?
C19 H19 0.9300 . ?
C19 N1 1.274(4) . ?
C20 H20 0.9300 . ?
C20 C21 1.391(3) . ?
C21 H21 0.9300 . ?
C22 H22A 0.9600 . ?
C22 H22B 0.9600 . ?
C22 H22C 0.9600 . ?
N1 C24 1.395(3) . ?
C24 H24 0.9300 . ?

loop_
_geom_torsion_atom_site_label_1
_geom_torsion_atom_site_label_2
_geom_torsion_atom_site_label_3
_geom_torsion_atom_site_label_4
_geom_torsion
_geom_torsion_site_symmetry_1
_geom_torsion_site_symmetry_2
_geom_torsion_site_symmetry_3
_geom_torsion_site_symmetry_4
_geom_torsion_publ_flag
O1 C2 C3 C4 -179.6(2) . . . . ?
O1 C2 C11 O3 -2.4(3) . . . . ?
O1 C2 C11 C10 179.37(19) . . . . ?
O2 C6 C7 N2 0.3(3) . . . . ?
O4 C14 C15 O5 1.8(3) . . . . ?
O4 C14 C15 C16 -179.21(18) . . . . ?
O4 C14 C20 C21 179.9(2) . . . . ?
O5 C15 C16 C17 177.85(19) . . . . ?
O10 C18 C24 N1 -1.1(3) . . . . ?
O10 C19 N1 C24 -0.7(3) . . . . ?
C1 O1 C2 C3 -8.8(3) . . . . ?
C1 O1 C2 C11 171.3(2) . . . . ?
C2 C3 C4 C5 0.1(4) . . . . ?
C3 C2 C11 O3 177.7(2) . . . . ?
C3 C2 C11 C10 -0.5(3) . . . . ?
C3 C4 C5 C6 179.8(2) . . . . ?
C3 C4 C5 C10 -0.2(3) . . . . ?
C4 C5 C6 O2 15.3(3) . . . . ?
C4 C5 C6 C7 -163.4(3) . . . . ?
C4 C5 C10 C11 -0.1(3) . . . . ?
C5 C6 C7 N2 179.1(3) . . . . ?
C5 C10 C11 O3 -177.6(2) . . . . ?
C5 C10 C11 C2 0.4(3) . . . . ?
C6 O2 C9 N2 0.9(3) . . . . ?
C6 C5 C10 C11 179.92(19) . . . . ?
C6 C7 N2 C9 0.2(4) . . . . ?
C7 N2 C9 O2 -0.7(4) . . . . ?
C9 O2 C6 C5 -179.7(2) . . . . ?
C9 O2 C6 C7 -0.7(3) . . . . ?
C10 C5 C6 O2 -164.7(2) . . . . ?
C10 C5 C6 C7 16.6(4) . . . . ?
C11 C2 C3 C4 0.3(3) . . . . ?
C12 O3 C11 C2 -176.3(2) . . . . ?
C12 O3 C11 C10 1.8(3) . . . . ?
C13 O4 C14 C15 -173.7(2) . . . . ?
C13 O4 C14 C20 5.7(3) . . . . ?
C14 C15 C16 C17 -1.1(3) . . . . ?
C14 C20 C21 C17 -0.2(3) . . . . ?
C15 C14 C20 C21 -0.7(3) . . . . ?
C15 C16 C17 C18 -179.83(18) . . . . ?
C15 C16 C17 C21 0.1(3) . . . . ?
C16 C17 C18 O10 169.54(19) . . . . ?
C16 C17 C18 C24 -10.4(4) . . . . ?
C16 C17 C21 C20 0.6(3) . . . . ?
C17 C18 C24 N1 178.9(2) . . . . ?
C18 O10 C19 N1 0.1(3) . . . . ?
C18 C17 C21 C20 -179.51(19) . . . . ?
C19 O10 C18 C17 -179.4(2) . . . . ?
C19 O10 C18 C24 0.6(3) . . . . ?
C19 N1 C24 C18 1.1(3) . . . . ?
C20 C14 C15 O5 -177.64(19) . . . . ?
C20 C14 C15 C16 1.4(3) . . . . ?
C21 C17 C18 O10 -10.4(3) . . . . ?
C21 C17 C18 C24 169.6(3) . . . . ?
C22 O5 C15 C14 168.4(2) . . . . ?
C22 O5 C15 C16 -10.6(3) . . . . ?
